data_2312225
loop_
_publ_author_name
'Shahed, H.'
'Sharma, N.'
'Angst, M.'
'Voigt, J.'
'Per&#xdf;on, J'
'Prakash, P.'
'T&#xf6;rnroos, K W'
'Chernyshov, D.'
'Gildenast, H.'
'Ohl, M.'
'Saffarini, G.'
'Grzechnik, A.'
'Friese, K.'

_publ_section_title
;
 Structural insight into the cooperativity of spin crossover compounds.
;
_journal_issue 'Pt 5'
_journal_name_full 'Acta crystallographica Section B, Structural science, crystal engineering and materials'
_journal_page_first 354
_journal_page_last 367
_journal_paper_doi 10.1107/S2052520623005814
_journal_volume 79
_journal_year 2023
_chemical_formula_sum 'C10.86 H8 Fe0.29 N1.71 S0.57'
_chemical_formula_weight 196.75
_space_group_crystal_system orthorhombic
_space_group_IT_number 56
_space_group_name_Hall '-P 2ab 2ac'
_space_group_name_H-M_alt 'P c c n'
_atom_sites_solution_hydrogens geom
_audit_creation_method SHELXL-2019/2
_cell_angle_alpha 90
_cell_angle_beta 90
_cell_angle_gamma 90
_cell_formula_units_Z 14
_cell_length_a 12.3334(2)
_cell_length_b 14.6776(2)
_cell_length_c 18.2772(2)
_cell_measurement_reflns_used 6448
_cell_measurement_temperature 085(2)
_cell_measurement_theta_max 30.478
_cell_measurement_theta_min 1.97
_cell_volume 3308.62(8)
_computing_structure_refinement 'SHELXL-2019/2 (Sheldrick, 2019)'
_diffrn_ambient_temperature 293(2)
_diffrn_measured_fraction_theta_full 0.984
_diffrn_measured_fraction_theta_max 0.814
_diffrn_measurement_device_type '4-circle diffractometer'
_diffrn_radiation_type Synchrotron
_diffrn_radiation_wavelength 0.65524
_diffrn_reflns_av_R_equivalents 0.0719
_diffrn_reflns_av_unetI/netI 0.0522
_diffrn_reflns_Laue_measured_fraction_full 0.984
_diffrn_reflns_Laue_measured_fraction_max 0.814
_diffrn_reflns_limit_h_max 19
_diffrn_reflns_limit_h_min -19
_diffrn_reflns_limit_k_max 18
_diffrn_reflns_limit_k_min -18
_diffrn_reflns_limit_l_max 29
_diffrn_reflns_limit_l_min -30
_diffrn_reflns_number 34317
_diffrn_reflns_point_group_measured_fraction_full 0.984
_diffrn_reflns_point_group_measured_fraction_max 0.814
_diffrn_reflns_theta_full 23.150
_diffrn_reflns_theta_max 32.979
_diffrn_reflns_theta_min 1.988
_exptl_absorpt_coefficient_mu 0.454
_exptl_crystal_density_diffrn 1.382
_exptl_crystal_description irregular
_exptl_crystal_F_000 1424
_refine_diff_density_max 0.561
_refine_diff_density_min -0.368
_refine_diff_density_rms 0.078
_refine_ls_extinction_method none
_refine_ls_goodness_of_fit_ref 1.110
_refine_ls_hydrogen_treatment constr
_refine_ls_matrix_type full
_refine_ls_number_parameters 213
_refine_ls_number_reflns 6473
_refine_ls_number_restraints 0
_refine_ls_restrained_S_all 1.110
_refine_ls_R_factor_all 0.0940
_refine_ls_R_factor_gt 0.0643
_refine_ls_shift/su_max 0.001
_refine_ls_shift/su_mean 0.000
_refine_ls_structure_factor_coef Fsqd
_refine_ls_weighting_details 'w=1/[\s^2^(Fo^2^)+(0.0399P)^2^+2.6141P] where P=(Fo^2^+2Fc^2^)/3'
_refine_ls_weighting_scheme calc
_refine_ls_wR_factor_gt 0.1180
_refine_ls_wR_factor_ref 0.1293
_reflns_Friedel_coverage 0.000
_reflns_number_gt 4887
_reflns_number_total 6473
_reflns_threshold_expression 'I > 2\s(I)'
_cod_data_source_file Bia_Portho_085K.cif
_cod_data_source_block Bia_dw4400_085K
_cod_depositor_comments 'Adding full bibliography for 2312165--2312274.cif.'
_cod_database_code 2312225
_cod_database_fobs_code 2312225
_shelx_shelxl_version_number 2019/2
_shelx_space_group_comment
;
The symmetry employed for this shelxl refinement is uniquely defined
by the following loop, which should always be used as a source of
symmetry information in preference to the above space-group names.
They are only intended as comments.
;

loop_
_space_group_symop_operation_xyz
'x, y, z'
'-x+1/2, -y+1/2, z'
'-x, y+1/2, -z+1/2'
'x+1/2, -y, -z+1/2'
'-x, -y, -z'
'x-1/2, y-1/2, -z'
'x, -y-1/2, z-1/2'
'-x-1/2, y, z-1/2'

loop_
_atom_site_label
_atom_site_type_symbol
_atom_site_fract_x
_atom_site_fract_y
_atom_site_fract_z
_atom_site_U_iso_or_equiv
_atom_site_adp_type
_atom_site_occupancy
_atom_site_site_symmetry_order
_atom_site_calc_flag
_atom_site_refinement_flags_posn
_atom_site_refinement_flags_adp
_atom_site_refinement_flags_occupancy
_atom_site_disorder_assembly
_atom_site_disorder_group
Fe01 Fe 0.750000 0.750000 0.59017(2) 0.01912(9) Uani 1 2 d S T P . .
S002 S 0.84738(4) 0.55988(4) 0.39210(3) 0.02712(12) Uani 1 1 d . . . . .
N003 N 0.72527(12) 0.83940(12) 0.66858(8) 0.0206(3) Uani 1 1 d . . . . .
N004 N 0.79050(14) 0.66500(12) 0.51382(9) 0.0245(3) Uani 1 1 d . . . . .
N005 N 0.89592(13) 0.80323(12) 0.59553(9) 0.0218(3) Uani 1 1 d . . . . .
C006 C 0.62690(15) 0.84963(14) 0.70930(10) 0.0210(3) Uani 1 1 d . . . . .
C007 C 0.53193(16) 0.87505(14) 0.67374(10) 0.0223(4) Uani 1 1 d . . . . .
H007 H 0.532411 0.886927 0.623763 0.027 Uiso 1 1 calc R U . . .
C008 C 0.90863(16) 0.86552(14) 0.64919(11) 0.0228(4) Uani 1 1 d . . . . .
C009 C 0.81013(16) 0.88291(14) 0.68998(11) 0.0236(4) Uani 1 1 d . . . . .
H009 H 0.808307 0.923121 0.729282 0.028 Uiso 1 1 calc R U . . .
C00A C 0.62573(16) 0.83157(14) 0.78429(10) 0.0240(4) Uani 1 1 d . . . . .
H00A H 0.689139 0.814417 0.808139 0.029 Uiso 1 1 calc R U . . .
C00B C 0.43350(16) 0.86563(14) 0.78863(11) 0.0227(4) Uani 1 1 d . . . . .
C00C C 0.43655(16) 0.88255(14) 0.71339(10) 0.0228(4) Uani 1 1 d . . . . .
H00C H 0.373099 0.899224 0.689377 0.027 Uiso 1 1 calc R U . . .
C00D C 0.81297(15) 0.62207(14) 0.46277(10) 0.0217(4) Uani 1 1 d . . . . .
C00E C 0.52951(16) 0.83937(15) 0.82301(10) 0.0248(4) Uani 1 1 d . . . . .
H00E H 0.528979 0.826848 0.872887 0.030 Uiso 1 1 calc R U . . .
C00F C 0.33200(16) 0.87995(14) 0.83106(11) 0.0241(4) Uani 1 1 d . . . . .
C00G C 0.98221(16) 0.78296(16) 0.55348(11) 0.0262(4) Uani 1 1 d . . . . .
H00G H 0.974393 0.740586 0.516020 0.031 Uiso 1 1 calc R U . . .
C00H C 0.33743(18) 0.91354(16) 0.90205(11) 0.0282(4) Uani 1 1 d . . . . .
H00H H 0.404681 0.925610 0.922915 0.034 Uiso 1 1 calc R U . . .
C00I C 1.00694(17) 0.90903(16) 0.66267(12) 0.0295(4) Uani 1 1 d . . . . .
H00I H 1.013131 0.951695 0.700053 0.035 Uiso 1 1 calc R U . . .
C00J C 0.23025(17) 0.86204(16) 0.80092(12) 0.0283(4) Uani 1 1 d . . . . .
H00J H 0.225091 0.839438 0.753515 0.034 Uiso 1 1 calc R U . . .
C00K C 0.13635(18) 0.87779(17) 0.84134(13) 0.0322(5) Uani 1 1 d . . . . .
H00K H 0.068902 0.865712 0.820758 0.039 Uiso 1 1 calc R U . . .
C00L C 1.09529(17) 0.88748(17) 0.61926(13) 0.0329(5) Uani 1 1 d . . . . .
H00L H 1.161998 0.915490 0.626797 0.040 Uiso 1 1 calc R U . . .
C00M C 0.24347(19) 0.92938(17) 0.94234(12) 0.0321(5) Uani 1 1 d . . . . .
H00M H 0.248338 0.952127 0.989721 0.039 Uiso 1 1 calc R U . . .
C00N C 0.14291(19) 0.91136(17) 0.91208(13) 0.0336(5) Uani 1 1 d . . . . .
H00N H 0.080144 0.921714 0.939021 0.040 Uiso 1 1 calc R U . . .
C00O C 1.08230(17) 0.82348(17) 0.56447(12) 0.0306(5) Uani 1 1 d . . . . .
H00O H 1.140783 0.807619 0.534990 0.037 Uiso 1 1 calc R U . . .

loop_
_atom_site_aniso_label
_atom_site_aniso_U_11
_atom_site_aniso_U_22
_atom_site_aniso_U_33
_atom_site_aniso_U_23
_atom_site_aniso_U_13
_atom_site_aniso_U_12
Fe01 0.01952(15) 0.0208(2) 0.01705(15) 0.000 0.000 -0.00087(15)
S002 0.0272(2) 0.0325(3) 0.0217(2) -0.0047(2) 0.00523(17) -0.0002(2)
N003 0.0217(7) 0.0211(8) 0.0190(7) 0.0008(6) -0.0002(5) 0.0007(6)
N004 0.0253(7) 0.0252(9) 0.0231(7) 0.0001(6) 0.0018(6) -0.0007(7)
N005 0.0219(7) 0.0228(9) 0.0208(7) 0.0048(6) 0.0003(5) -0.0007(6)
C006 0.0226(8) 0.0186(10) 0.0217(8) -0.0008(7) -0.0001(6) 0.0005(7)
C007 0.0263(8) 0.0217(10) 0.0189(8) 0.0005(7) -0.0021(6) 0.0008(7)
C008 0.0228(8) 0.0217(10) 0.0240(9) 0.0025(7) -0.0025(6) -0.0016(7)
C009 0.0270(9) 0.0219(10) 0.0217(8) -0.0014(7) -0.0021(7) -0.0021(7)
C00A 0.0250(8) 0.0255(11) 0.0214(8) -0.0001(7) -0.0020(7) 0.0049(7)
C00B 0.0248(8) 0.0196(10) 0.0236(8) 0.0002(7) 0.0007(7) 0.0048(7)
C00C 0.0252(8) 0.0210(10) 0.0222(8) 0.0009(7) -0.0029(7) 0.0032(7)
C00D 0.0192(7) 0.0248(10) 0.0211(8) 0.0036(7) 0.0005(6) -0.0021(7)
C00E 0.0287(9) 0.0268(11) 0.0190(8) 0.0023(7) 0.0008(7) 0.0067(8)
C00F 0.0252(9) 0.0222(10) 0.0249(9) 0.0033(7) 0.0029(7) 0.0071(7)
C00G 0.0246(8) 0.0298(11) 0.0243(9) 0.0048(8) 0.0033(7) -0.0012(8)
C00H 0.0304(9) 0.0303(12) 0.0240(9) 0.0025(8) 0.0015(7) 0.0077(8)
C00I 0.0265(9) 0.0300(12) 0.0318(10) 0.0022(9) -0.0058(8) -0.0056(8)
C00J 0.0281(10) 0.0276(11) 0.0293(10) 0.0009(8) 0.0020(7) 0.0066(8)
C00K 0.0249(9) 0.0337(13) 0.0380(11) 0.0060(10) 0.0027(8) 0.0071(8)
C00L 0.0212(9) 0.0393(13) 0.0382(12) 0.0104(10) -0.0044(8) -0.0067(8)
C00M 0.0364(11) 0.0343(12) 0.0256(9) 0.0027(8) 0.0059(8) 0.0149(10)
C00N 0.0325(10) 0.0353(13) 0.0329(11) 0.0064(9) 0.0095(9) 0.0129(9)
C00O 0.0235(9) 0.0373(13) 0.0311(10) 0.0096(9) 0.0040(7) -0.0015(8)

loop_
_atom_type_symbol
_atom_type_description
_atom_type_scat_dispersion_real
_atom_type_scat_dispersion_imag
_atom_type_scat_source
Fe Fe 0.3265 0.6960 'International Tables Vol C Tables 4.2.6.8 and 6.1.1.4'
C C 0.0024 0.0013 'International Tables Vol C Tables 4.2.6.8 and 6.1.1.4'
H H 0.0000 0.0000 'International Tables Vol C Tables 4.2.6.8 and 6.1.1.4'
N N 0.0049 0.0027 'International Tables Vol C Tables 4.2.6.8 and 6.1.1.4'
S S 0.1051 0.1002 'International Tables Vol C Tables 4.2.6.8 and 6.1.1.4'

loop_
_geom_angle_atom_site_label_1
_geom_angle_atom_site_label_2
_geom_angle_atom_site_label_3
_geom_angle
_geom_angle_site_symmetry_1
_geom_angle_site_symmetry_3
_geom_angle_publ_flag
N004 Fe01 N004 87.84(10) . 2_665 ?
N004 Fe01 N005 93.20(7) . . ?
N004 Fe01 N005 90.92(7) 2_665 . ?
N004 Fe01 N005 90.92(7) . 2_665 ?
N004 Fe01 N005 93.20(7) 2_665 2_665 ?
N005 Fe01 N005 174.28(10) . 2_665 ?
N004 Fe01 N003 93.17(7) . 2_665 ?
N004 Fe01 N003 173.94(7) 2_665 2_665 ?
N005 Fe01 N003 94.99(7) . 2_665 ?
N005 Fe01 N003 80.81(7) 2_665 2_665 ?
N004 Fe01 N003 173.94(7) . . ?
N004 Fe01 N003 93.17(7) 2_665 . ?
N005 Fe01 N003 80.81(7) . . ?
N005 Fe01 N003 94.99(7) 2_665 . ?
N003 Fe01 N003 86.46(10) 2_665 . ?
C009 N003 C006 118.65(17) . . ?
C009 N003 Fe01 115.24(14) . . ?
C006 N003 Fe01 125.47(13) . . ?
C00D N004 Fe01 172.40(17) . . ?
C00G N005 C008 118.22(17) . . ?
C00G N005 Fe01 127.44(15) . . ?
C008 N005 Fe01 114.33(13) . . ?
C007 C006 C00A 120.07(18) . . ?
C007 C006 N003 119.95(16) . . ?
C00A C006 N003 119.95(17) . . ?
C00C C007 C006 119.46(17) . . ?
N005 C008 C00I 122.70(19) . . ?
N005 C008 C009 113.33(17) . . ?
C00I C008 C009 123.96(19) . . ?
N003 C009 C008 116.00(18) . . ?
C00E C00A C006 119.62(18) . . ?
C00E C00B C00C 117.99(18) . . ?
C00E C00B C00F 121.25(17) . . ?
C00C C00B C00F 120.69(17) . . ?
C007 C00C C00B 121.54(18) . . ?
N004 C00D S002 178.32(19) . . ?
C00A C00E C00B 121.31(18) . . ?
C00H C00F C00J 118.60(19) . . ?
C00H C00F C00B 119.76(19) . . ?
C00J C00F C00B 121.63(19) . . ?
N005 C00G C00O 121.8(2) . . ?
C00F C00H C00M 120.9(2) . . ?
C00L C00I C008 118.6(2) . . ?
C00K C00J C00F 120.5(2) . . ?
C00N C00K C00J 120.3(2) . . ?
C00O C00L C00I 118.6(2) . . ?
C00N C00M C00H 120.2(2) . . ?
C00M C00N C00K 119.6(2) . . ?
C00L C00O C00G 120.0(2) . . ?

loop_
_geom_bond_atom_site_label_1
_geom_bond_atom_site_label_2
_geom_bond_distance
_geom_bond_site_symmetry_2
_geom_bond_publ_flag
Fe01 N004 1.9375(17) . ?
Fe01 N004 1.9375(17) 2_665 ?
Fe01 N005 1.9644(16) . ?
Fe01 N005 1.9645(16) 2_665 ?
Fe01 N003 1.9668(17) 2_665 ?
Fe01 N003 1.9669(17) . ?
S002 C00D 1.638(2) . ?
N003 C009 1.287(3) . ?
N003 C006 1.431(2) . ?
N004 C00D 1.160(3) . ?
N005 C00G 1.346(3) . ?
N005 C008 1.350(3) . ?
C006 C007 1.390(3) . ?
C006 C00A 1.396(3) . ?
C007 C00C 1.386(3) . ?
C008 C00I 1.392(3) . ?
C008 C009 1.448(3) . ?
C00A C00E 1.386(3) . ?
C00B C00E 1.395(3) . ?
C00B C00C 1.398(3) . ?
C00B C00F 1.487(3) . ?
C00F C00H 1.390(3) . ?
C00F C00J 1.395(3) . ?
C00G C00O 1.385(3) . ?
C00H C00M 1.393(3) . ?
C00I C00L 1.385(3) . ?
C00J C00K 1.393(3) . ?
C00K C00N 1.386(3) . ?
C00L C00O 1.382(3) . ?
C00M C00N 1.383(3) . ?
